data_2008394
loop_
_publ_author_name
'Thalladi, Venkat R.'
'Muthuraman, Meiyappan'
'Nangia, Ashwini'
'Desiraju, Gautam R.'

_publ_section_title
;
 Tri-<i>p</i>-tolyl-1,3,5-triazine
;
_journal_issue 4
_journal_name_full 'Acta Crystallographica Section C'
_journal_page_first 698
_journal_page_last 700
_journal_paper_doi 10.1107/S0108270198018496
_journal_volume 55
_journal_year 1999
_chemical_formula_moiety 'C24 H21 N3'
_chemical_formula_sum 'C24 H21 N3'
_chemical_formula_weight 351.44
_chemical_melting_point 538
_chemical_name_common tri-p-tolyltriazine
_chemical_name_systematic
;
2,4,6-tris-(4-Methylphenyl)-1,3,5-triazine
;
_space_group_IT_number 62
_symmetry_cell_setting orthorhombic
_symmetry_space_group_name_Hall '-P 2ac 2n'
_symmetry_space_group_name_H-M 'P n m a'
_audit_creation_method SHELXL
_cell_angle_alpha 90.00
_cell_angle_beta 90.00
_cell_angle_gamma 90.00
_cell_formula_units_Z 4
_cell_length_a 15.005(3)
_cell_length_b 20.397(4)
_cell_length_c 6.3420(13)
_cell_measurement_reflns_used 25
_cell_measurement_temperature 293(2)
_cell_measurement_theta_max 12
_cell_measurement_theta_min 6
_cell_volume 1941.0(7)
_computing_cell_refinement 'CAD-4 Software'
_computing_data_collection 'CAD-4 Software (Enraf-Nonius, 1989)'
_computing_data_reduction 'CAD-4 Software'
_computing_molecular_graphics 'ORTEPII (Johnson, 1976) and PLUTO (Motherwell & Clegg, 1978)'
_computing_publication_material SHELXL93
_computing_structure_refinement 'SHELXL93 (Sheldrick, 1993)'
_computing_structure_solution 'SHELXS86 (Sheldrick, 1990)'
_diffrn_ambient_temperature 293(2)
_diffrn_measurement_device 'Enraf-Nonius CAD-4'
_diffrn_measurement_method 2\q
_diffrn_radiation_monochromator graphite
_diffrn_radiation_source 'fine-focus sealed tube'
_diffrn_radiation_type MoK\a
_diffrn_radiation_wavelength 0.71073
_diffrn_reflns_av_R_equivalents 0.013
_diffrn_reflns_av_sigmaI/netI 0.0220
_diffrn_reflns_limit_h_max 22
_diffrn_reflns_limit_h_min -22
_diffrn_reflns_limit_k_max 31
_diffrn_reflns_limit_k_min -31
_diffrn_reflns_limit_l_max 9
_diffrn_reflns_limit_l_min 0
_diffrn_reflns_number 4113
_diffrn_reflns_theta_max 27
_diffrn_reflns_theta_min 3.36
_diffrn_standards_decay_% 0
_diffrn_standards_interval_count 200
_diffrn_standards_number 2
_exptl_absorpt_coefficient_mu 0.072
_exptl_absorpt_correction_type none
_exptl_crystal_colour colourless
_exptl_crystal_density_diffrn 1.203
_exptl_crystal_density_method 'not measured'
_exptl_crystal_description prism
_exptl_crystal_F_000 744
_exptl_crystal_size_max 0.38
_exptl_crystal_size_mid 0.32
_exptl_crystal_size_min 0.24
_refine_diff_density_max 0.148
_refine_diff_density_min -0.121
_refine_ls_extinction_method none
_refine_ls_goodness_of_fit_all 1.171
_refine_ls_goodness_of_fit_obs 1.191
_refine_ls_hydrogen_treatment mixed
_refine_ls_matrix_type full
_refine_ls_number_parameters 156
_refine_ls_number_reflns 2154
_refine_ls_number_restraints 0
_refine_ls_restrained_S_all 1.171
_refine_ls_restrained_S_obs 1.191
_refine_ls_R_factor_all 0.072
_refine_ls_R_factor_obs 0.049
_refine_ls_shift/esd_max 0.001
_refine_ls_shift/esd_mean 0.000
_refine_ls_structure_factor_coef Fsqd
_refine_ls_weighting_details 'w = 1/[\s^2^(Fo^2^)+(0.0624P)^2^+0.2081P] where P = (Fo^2^+2Fc^2^)/3'
_refine_ls_weighting_scheme calc
_refine_ls_wR_factor_all 0.140
_refine_ls_wR_factor_obs 0.121
_reflns_number_observed 1597
_reflns_number_total 2154
_reflns_observed_criterion >2sigma(I)
_cod_data_source_file oa1078.cif
_cod_data_source_block oa1078
_cod_depositor_comments
;
The following automatic conversions were performed:

'_refine_ls_weighting_scheme' value 'calc w =
1/[\s^2^(Fo^2^)+(0.0624P)^2^+0.2081P] where P = (Fo^2^+2Fc^2^)/3' was
changed to 'calc'. New tag '_refine_ls_weighting_details' was
created. The value of the new tag was set to 'w =
1/[\s^2^(Fo^2^)+(0.0624P)^2^+0.2081P] where P = (Fo^2^+2Fc^2^)/3'.

Automatic conversion script
Id: cif_fix_values 3143 2015-03-26 13:38:13Z robertas 
;
_cod_original_cell_volume 1940.9(7)
_cod_database_code 2008394

loop_
_symmetry_equiv_pos_as_xyz
'x, y, z'
'-x+1/2, -y, z+1/2'
'-x, y+1/2, -z'
'x+1/2, -y+1/2, -z+1/2'
'-x, -y, -z'
'x-1/2, y, -z-1/2'
'x, -y-1/2, z'
'-x-1/2, y-1/2, z-1/2'

loop_
_atom_site_aniso_label
_atom_site_aniso_U_11
_atom_site_aniso_U_22
_atom_site_aniso_U_33
_atom_site_aniso_U_12
_atom_site_aniso_U_13
_atom_site_aniso_U_23
N1 0.0451(8) 0.0533(9) 0.0425(9) 0.000 0.0048(7) 0.000
N2 0.0519(6) 0.0445(6) 0.0439(6) -0.0010(5) 0.0072(5) 0.0027(4)
C1 0.0412(6) 0.0500(7) 0.0420(7) 0.0003(5) -0.0003(5) 0.0023(6)
C2 0.0438(9) 0.0416(9) 0.0391(9) 0.000 0.0001(7) 0.000
C3 0.0450(7) 0.0551(8) 0.0509(8) -0.0004(6) 0.0050(6) 0.0103(6)
C4 0.0683(9) 0.0519(8) 0.0654(10) 0.0020(7) 0.0176(8) 0.0113(7)
C5 0.0787(11) 0.0531(10) 0.0908(13) 0.0045(8) 0.0229(10) 0.0155(9)
C6 0.0578(9) 0.0664(10) 0.0917(12) 0.0047(7) 0.0156(9) 0.0343(9)
C7 0.0843(12) 0.0877(13) 0.0726(12) -0.0015(10) 0.0308(10) 0.0271(10)
C8 0.0804(11) 0.0677(11) 0.0627(10) -0.0036(9) 0.0228(9) 0.0091(8)
C9 0.0439(9) 0.0428(9) 0.0373(9) 0.000 0.0017(7) 0.000
C10 0.0703(9) 0.0437(8) 0.0536(9) -0.0011(7) 0.0139(7) -0.0021(6)
C11 0.0723(10) 0.0585(9) 0.0579(9) 0.0068(7) 0.0156(8) -0.0119(7)
C12 0.0470(10) 0.0753(14) 0.0421(10) 0.000 0.0053(8) 0.000
C13 0.0854(13) 0.0797(13) 0.136(2) 0.0075(10) 0.0329(13) 0.0546(13)
C14 0.0711(15) 0.113(2) 0.0574(14) 0.000 0.0217(12) 0.000

loop_
_atom_site_label
_atom_site_fract_x
_atom_site_fract_y
_atom_site_fract_z
_atom_site_U_iso_or_equiv
_atom_site_thermal_displace_type
_atom_site_calc_flag
_atom_site_refinement_flags
_atom_site_occupancy
_atom_site_disorder_group
_atom_site_type_symbol
N1 0.16573(10) 0.75 0.9635(2) 0.0470(4) Uani d S 1 . N
N2 0.23722(7) 0.69186(5) 0.6879(2) 0.0468(3) Uani d . 1 . N
C1 0.19000(8) 0.69469(6) 0.8669(2) 0.0444(3) Uani d . 1 . C
C2 0.25981(11) 0.75 0.6059(3) 0.0415(4) Uani d S 1 . C
C3 0.16293(9) 0.63177(7) 0.9627(2) 0.0503(4) Uani d . 1 . C
C4 0.17756(11) 0.57291(8) 0.8603(3) 0.0619(4) Uani d . 1 . C
H4 0.2063(12) 0.5728(8) 0.727(3) 0.076(5) Uiso d . 1 . H
C5 0.15234(13) 0.51424(9) 0.9511(3) 0.0742(5) Uani d . 1 . C
H5 0.1618(13) 0.4743(10) 0.874(3) 0.089(6) Uiso d . 1 . H
C6 0.11156(11) 0.51231(8) 1.1462(3) 0.0720(5) Uani d . 1 . C
C7 0.09830(13) 0.57094(10) 1.2480(3) 0.0815(6) Uani d . 1 . C
H7 0.0718(15) 0.5706(9) 1.385(3) 0.100(6) Uiso d . 1 . H
C8 0.12304(12) 0.63045(9) 1.1604(3) 0.0703(5) Uani d . 1 . C
H8 0.1098(14) 0.6720(11) 1.229(3) 0.088(6) Uiso d . 1 . H
C9 0.31521(11) 0.75 0.4126(3) 0.0413(4) Uani d S 1 . C
C10 0.34219(11) 0.69182(7) 0.3214(2) 0.0559(4) Uani d . 1 . C
H10 0.3227(11) 0.6516(8) 0.379(3) 0.069(5) Uiso d . 1 . H
C11 0.39649(12) 0.69238(8) 0.1458(3) 0.0629(4) Uani d . 1 . C
H11 0.4162(13) 0.6521(9) 0.090(3) 0.091(6) Uiso d . 1 . H
C12 0.42484(13) 0.75 0.0558(3) 0.0548(5) Uani d S 1 . C
C13 0.08267(14) 0.44842(10) 1.2443(4) 0.1004(8) Uani d . 1 . C
H13A 0.09721(14) 0.41288(10) 1.1512(4) 0.099(6) Uiso calc PR 0.50 . H
H13B 0.01948(14) 0.44923(10) 1.2679(4) 0.099(6) Uiso calc PR 0.50 . H
H13C 0.11293(14) 0.44246(10) 1.3763(4) 0.099(6) Uiso calc PR 0.50 . H
H13D 0.05587(14) 0.45683(10) 1.3791(4) 0.099(6) Uiso calc PR 0.50 . H
H13E 0.13360(14) 0.42049(10) 1.2624(4) 0.099(6) Uiso calc PR 0.50 . H
H13F 0.04015(14) 0.42726(10) 1.1540(4) 0.099(6) Uiso calc PR 0.50 . H
C14 0.4858(2) 0.75 -0.1340(4) 0.0804(8) Uani d S 1 . C
H14A 0.4984(2) 0.7056 -0.1747(4) 0.089(7) Uiso calc PR 0.50 . H
H14B 0.5404(2) 0.7720 -0.0992(4) 0.089(7) Uiso calc PR 0.50 . H
H14C 0.4572(2) 0.7724 -0.2487(4) 0.089(7) Uiso calc PR 0.50 . H

loop_
_atom_type_symbol
_atom_type_description
_atom_type_scat_dispersion_real
_atom_type_scat_dispersion_imag
_atom_type_scat_source
C C 0.0033 0.0016 'International Tables Vol C Tables 4.2.6.8 and 6.1.1.4'
H H 0.0000 0.0000 'International Tables Vol C Tables 4.2.6.8 and 6.1.1.4'
N N 0.0061 0.0033 'International Tables Vol C Tables 4.2.6.8 and 6.1.1.4'

loop_
_geom_angle_atom_site_label_1
_geom_angle_atom_site_label_2
_geom_angle_atom_site_label_3
_geom_angle_site_symmetry_1
_geom_angle_site_symmetry_3
_geom_angle
C1 N1 C1 . 7_575 115.4(2)
C2 N2 C1 . . 115.14(11)
N1 C1 N2 . . 124.74(12)
N1 C1 C3 . . 118.09(12)
N2 C1 C3 . . 117.17(11)
N2 C2 N2 7_575 . 124.8(2)
N2 C2 C9 7_575 . 117.61(8)
N2 C2 C9 . . 117.61(8)
C4 C3 C8 . . 118.37(14)
C4 C3 C1 . . 121.19(12)
C8 C3 C1 . . 120.43(13)
C5 C4 C3 . . 120.9(2)
C5 C4 H4 . . 119.6(10)
C3 C4 H4 . . 119.5(10)
C4 C5 C6 . . 121.3(2)
C4 C5 H5 . . 118.9(12)
C6 C5 H5 . . 119.8(12)
C7 C6 C5 . . 117.4(2)
C7 C6 C13 . . 121.1(2)
C5 C6 C13 . . 121.5(2)
C6 C7 C8 . . 122.4(2)
C6 C7 H7 . . 118.8(11)
C8 C7 H7 . . 118.9(12)
C7 C8 C3 . . 119.6(2)
C7 C8 H8 . . 121.8(11)
C3 C8 H8 . . 118.4(11)
C10 C9 C10 . 7_575 118.5(2)
C10 C9 C2 . . 120.74(9)
C10 C9 C2 7_575 . 120.74(9)
C11 C10 C9 . . 120.27(14)
C11 C10 H10 . . 120.1(10)
C9 C10 H10 . . 119.6(10)
C12 C11 C10 . . 121.68(15)
C12 C11 H11 . . 119.6(12)
C10 C11 H11 . . 118.7(12)
C11 C12 C11 7_575 . 117.6(2)
C11 C12 C14 7_575 . 121.20(9)
C11 C12 C14 . . 121.20(9)
C6 C13 H13A . . 109.47(12)
C6 C13 H13B . . 109.47(10)
H13A C13 H13B . . 109.5
C6 C13 H13C . . 109.47(12)
H13A C13 H13C . . 109.5
H13B C13 H13C . . 109.5
C6 C13 H13D . . 109.47(12)
H13A C13 H13D . . 141.1
H13B C13 H13D . . 56.3
H13C C13 H13D . . 56.3
C6 C13 H13E . . 109.47(10)
H13A C13 H13E . . 56.3
H13B C13 H13E . . 141.1
H13C C13 H13E . . 56.3
H13D C13 H13E . . 109.5
C6 C13 H13F . . 109.47(13)
H13A C13 H13F . . 56.3
H13B C13 H13F . . 56.3
H13C C13 H13F . . 141.1
H13D C13 H13F . . 109.5
H13E C13 H13F . . 109.5
C12 C14 H14A . . 109.471(4)
C12 C14 H14B . . 109.47(11)
H14A C14 H14B . . 109.5
C12 C14 H14C . . 109.47(11)
H14A C14 H14C . . 109.5
H14B C14 H14C . . 109.5

loop_
_geom_bond_atom_site_label_1
_geom_bond_atom_site_label_2
_geom_bond_site_symmetry_2
_geom_bond_distance
_geom_bond_publ_flag
N1 C1 . 1.3343(15) ?
N1 C1 7_575 1.3345(15) ?
N2 C2 . 1.3382(13) ?
N2 C1 . 1.340(2) ?
C1 C3 . 1.477(2) ?
C2 N2 7_575 1.3382(13) ?
C2 C9 . 1.481(2) ?
C3 C4 . 1.382(2) ?
C3 C8 . 1.390(2) ?
C4 C5 . 1.381(2) ?
C4 H4 . 0.95(2) ?
C5 C6 . 1.381(3) ?
C5 H5 . 0.96(2) ?
C6 C7 . 1.374(3) ?
C6 C13 . 1.508(2) ?
C7 C8 . 1.386(2) ?
C7 H7 . 0.95(2) ?
C8 H8 . 0.97(2) ?
C9 C10 . 1.381(2) ?
C9 C10 7_575 1.381(2) ?
C10 C11 . 1.380(2) ?
C10 H10 . 0.94(2) ?
C11 C12 . 1.374(2) ?
C11 H11 . 0.94(2) ?
C12 C11 7_575 1.374(2) ?
C12 C14 . 1.512(3) ?
C13 H13A . 0.96 ?
C13 H13B . 0.96 ?
C13 H13C . 0.96 ?
C13 H13D . 0.96 ?
C13 H13E . 0.96 ?
C13 H13F . 0.96 ?
C14 H14A . 0.96 ?
C14 H14B . 0.96 ?
C14 H14C . 0.96 ?
